data_2016309
loop_
_publ_author_name
'Chen, Min'
'Chen, Xu-Dong'
'Du, Miao'

_publ_section_title
;An unusual chain cadmium(II) coordination polymer:
 <i>catena</i>-poly[[(2,2'-bipyridyl-\k^2^<i>N</i>,<i>N</i>')cadmium(II)]-di-\m-chlorido-[(2,2'-bipyridyl-\k^2^<i>N</i>,<i>N</i>')cadmium(II)]-di-\m-thiocyanato-\k^2^<i>N</i>:<i>S</i>;\k^2^<i>S</i>:<i>N</i>]
;
_journal_coeditor_code DN3068
_journal_issue 12
_journal_name_full 'Acta Crystallographica Section C'
_journal_page_first m570
_journal_page_last m572
_journal_paper_doi 10.1107/S0108270107052638
_journal_volume 63
_journal_year 2007
_chemical_formula_iupac '[Cd Cl (N C S) (C10 H8 N2)]'
_chemical_formula_moiety 'C11 H8 Cd Cl N3 S'
_chemical_formula_sum 'C11 H8 Cd Cl N3 S'
_chemical_formula_weight 362.11
_chemical_name_systematic
;
<i>catena</i>-poly[[(2,2-bipyridyl-\k^2^<i>N</i>,<i>N</i>')cadmium(II)]-di-
\m-chlorido-cadmium(II)-di-\m-thiocyanato-\k^2^N:S;\k^2^S:N]
;
_space_group_IT_number 2
_symmetry_cell_setting triclinic
_symmetry_space_group_name_Hall '-P 1'
_symmetry_space_group_name_H-M 'P -1'
_atom_sites_solution_hydrogens geom
_atom_sites_solution_primary direct
_atom_sites_solution_secondary difmap
_audit_creation_method SHELXL-97
_cell_angle_alpha 103.0310(10)
_cell_angle_beta 106.9380(10)
_cell_angle_gamma 106.3030(10)
_cell_formula_units_Z 2
_cell_length_a 8.0149(7)
_cell_length_b 9.2527(8)
_cell_length_c 9.5534(8)
_cell_measurement_reflns_used 2556
_cell_measurement_temperature 294(2)
_cell_measurement_theta_max 27.82
_cell_measurement_theta_min 2.36
_cell_volume 612.98(9)
_computing_cell_refinement 'SAINT (Bruker, 2001)'
_computing_data_collection 'APEX2 (Bruker, 2003)'
_computing_data_reduction 'SAINT (Bruker, 2001)'
_computing_molecular_graphics
;
ORTEPIII (Burnett & Johnson, 1996), ORTEP-3 (Farrugia, 1997)
and Diamond (Brandenburg, 2005)
;
_computing_publication_material 'SHELXTL (Bruker, 2001)'
_computing_structure_refinement 'SHELXL97 (Sheldrick, 1997)'
_computing_structure_solution 'SHELXS97 (Sheldrick, 1997)'
_diffrn_ambient_temperature 294(2)
_diffrn_measured_fraction_theta_full 0.985
_diffrn_measured_fraction_theta_max 0.985
_diffrn_measurement_device_type 'Bruker APEXII CCD area-detector'
_diffrn_measurement_method '\f and \w scans'
_diffrn_radiation_monochromator graphite
_diffrn_radiation_source 'fine-focus sealed tube'
_diffrn_radiation_type MoK\a
_diffrn_radiation_wavelength 0.71073
_diffrn_reflns_av_R_equivalents 0.0155
_diffrn_reflns_av_sigmaI/netI 0.0232
_diffrn_reflns_limit_h_max 6
_diffrn_reflns_limit_h_min -9
_diffrn_reflns_limit_k_max 10
_diffrn_reflns_limit_k_min -10
_diffrn_reflns_limit_l_max 11
_diffrn_reflns_limit_l_min -9
_diffrn_reflns_number 3325
_diffrn_reflns_theta_full 25.00
_diffrn_reflns_theta_max 25.00
_diffrn_reflns_theta_min 2.36
_diffrn_standards_number 0
_exptl_absorpt_coefficient_mu 2.147
_exptl_absorpt_correction_T_max 0.724
_exptl_absorpt_correction_T_min 0.523
_exptl_absorpt_correction_type multi-scan
_exptl_absorpt_process_details '(SADABS; Sheldrick, 1996)'
_exptl_crystal_colour Colorless
_exptl_crystal_density_diffrn 1.962
_exptl_crystal_density_method 'not measured'
_exptl_crystal_description Block
_exptl_crystal_F_000 352
_exptl_crystal_size_max 0.32
_exptl_crystal_size_mid 0.26
_exptl_crystal_size_min 0.20
_refine_diff_density_max 0.212
_refine_diff_density_min -0.499
_refine_ls_extinction_method none
_refine_ls_goodness_of_fit_ref 1.044
_refine_ls_hydrogen_treatment constr
_refine_ls_matrix_type full
_refine_ls_number_parameters 154
_refine_ls_number_reflns 2126
_refine_ls_number_restraints 0
_refine_ls_restrained_S_all 1.044
_refine_ls_R_factor_all 0.0194
_refine_ls_R_factor_gt 0.0178
_refine_ls_shift/su_max 0.000
_refine_ls_shift/su_mean 0.000
_refine_ls_structure_factor_coef Fsqd
_refine_ls_weighting_details 'calc w=1/[\s^2^(Fo^2^)+(0.0233P)^2^+0.1701P] where P=(Fo^2^+2Fc^2^)/3'
_refine_ls_weighting_scheme calc
_refine_ls_wR_factor_gt 0.0445
_refine_ls_wR_factor_ref 0.0451
_reflns_number_gt 2000
_reflns_number_total 2126
_reflns_threshold_expression I>2\s(I)
_cod_data_source_file dn3068.cif
_cod_data_source_block I
_cod_depositor_comments
;
The following automatic conversions were performed:
'_symmetry_cell_setting' value 'Triclinic' changed to 'triclinic'
according to '/home/saulius/struct/CIF-dictionaries/cif_core.dic'
dictionary named 'cif_core.dic' version 2.4.1 from 2010-06-29.

Automatic conversion script
Id: cif_fix_enum 1527 2010-12-29 10:47:43Z saulius 

The following automatic conversions were performed:

'_symmetry_cell_setting' value 'Triclinic' changed to 'triclinic'
according to /home/saulius/struct/CIF-dictionaries/cif_core.dic
dictionary named 'cif_core.dic' version 2.4.1 from 2010-06-29.

Automatic conversion script
Id: cif_fix_values 1715 2011-07-08 13:25:40Z adriana 
;
_cod_database_code 2016309
_cod_database_fobs_code 2016309

loop_
_symmetry_equiv_pos_as_xyz
'x, y, z'
'-x, -y, -z'

loop_
_atom_site_type_symbol
_atom_site_label
_atom_site_fract_x
_atom_site_fract_y
_atom_site_fract_z
_atom_site_U_iso_or_equiv
_atom_site_adp_type
_atom_site_calc_flag
_atom_site_refinement_flags
_atom_site_occupancy
Cd Cd1 -0.01334(2) 0.708160(18) 0.083907(17) 0.03188(7) Uani d . 1
Cl Cl1 0.21650(8) 0.54146(7) 0.15382(6) 0.03779(14) Uani d . 1
S S1 0.24401(10) 0.85341(8) -0.01728(8) 0.04239(16) Uani d . 1
N N1 0.1456(3) 0.8904(2) 0.3396(2) 0.0339(4) Uani d . 1
N N2 -0.1540(3) 0.6170(2) 0.2488(2) 0.0338(4) Uani d . 1
N N3 0.1891(3) 1.1390(3) -0.0190(3) 0.0433(5) Uani d . 1
C C1 0.1040(3) 0.8435(3) 0.4520(3) 0.0313(5) Uani d . 1
C C2 0.2818(4) 1.0323(3) 0.3798(3) 0.0432(6) Uani d . 1
H H2 0.3098 1.0653 0.3015 0.052 Uiso calc R 1
C C3 0.3825(4) 1.1320(3) 0.5309(3) 0.0465(6) Uani d . 1
H H3 0.4745 1.2309 0.5541 0.056 Uiso calc R 1
C C4 0.3443(4) 1.0821(3) 0.6458(3) 0.0483(7) Uani d . 1
H H4 0.4121 1.1456 0.7494 0.058 Uiso calc R 1
C C5 0.2046(4) 0.9373(3) 0.6070(3) 0.0463(6) Uani d . 1
H H5 0.1773 0.9019 0.6843 0.056 Uiso calc R 1
C C6 -0.0585(3) 0.6910(3) 0.4026(3) 0.0329(5) Uani d . 1
C C7 -0.3088(4) 0.4864(3) 0.2000(3) 0.0432(6) Uani d . 1
H H7 -0.3752 0.4357 0.0937 0.052 Uiso calc R 1
C C8 -0.3741(4) 0.4236(3) 0.2989(4) 0.0539(7) Uani d . 1
H H8 -0.4840 0.3336 0.2606 0.065 Uiso calc R 1
C C9 -0.2746(4) 0.4957(4) 0.4556(4) 0.0543(7) Uani d . 1
H H9 -0.3144 0.4539 0.5253 0.065 Uiso calc R 1
C C10 -0.1153(4) 0.6307(3) 0.5087(3) 0.0452(6) Uani d . 1
H H10 -0.0462 0.6812 0.6147 0.054 Uiso calc R 1
C C11 0.2091(3) 1.0209(3) -0.0175(3) 0.0329(5) Uani d . 1

loop_
_atom_site_aniso_label
_atom_site_aniso_U_11
_atom_site_aniso_U_22
_atom_site_aniso_U_33
_atom_site_aniso_U_12
_atom_site_aniso_U_13
_atom_site_aniso_U_23
Cd1 0.04384(12) 0.02413(10) 0.02389(10) 0.00995(8) 0.01088(7) 0.00719(7)
Cl1 0.0433(3) 0.0287(3) 0.0284(3) 0.0124(2) 0.0012(2) 0.0036(2)
S1 0.0589(4) 0.0367(3) 0.0496(4) 0.0252(3) 0.0312(3) 0.0234(3)
N1 0.0422(11) 0.0292(10) 0.0276(10) 0.0103(9) 0.0130(8) 0.0088(8)
N2 0.0384(11) 0.0295(10) 0.0311(10) 0.0118(9) 0.0116(8) 0.0090(8)
N3 0.0524(13) 0.0357(12) 0.0463(13) 0.0191(10) 0.0187(10) 0.0185(10)
C1 0.0363(12) 0.0342(12) 0.0279(11) 0.0178(10) 0.0130(9) 0.0114(10)
C2 0.0523(15) 0.0326(13) 0.0360(13) 0.0055(12) 0.0167(11) 0.0087(11)
C3 0.0465(15) 0.0339(14) 0.0427(15) 0.0052(11) 0.0113(12) 0.0027(12)
C4 0.0485(15) 0.0468(16) 0.0294(13) 0.0122(13) 0.0033(11) -0.0014(12)
C5 0.0567(16) 0.0518(16) 0.0265(12) 0.0165(13) 0.0145(11) 0.0124(12)
C6 0.0395(12) 0.0356(13) 0.0313(12) 0.0190(10) 0.0162(10) 0.0149(10)
C7 0.0435(14) 0.0361(14) 0.0429(14) 0.0101(11) 0.0133(11) 0.0103(12)
C8 0.0477(15) 0.0465(16) 0.066(2) 0.0068(13) 0.0253(14) 0.0239(15)
C9 0.0583(17) 0.0597(18) 0.0569(18) 0.0172(15) 0.0321(15) 0.0336(15)
C10 0.0506(15) 0.0525(16) 0.0388(14) 0.0196(13) 0.0201(12) 0.0222(12)
C11 0.0383(12) 0.0336(13) 0.0263(11) 0.0105(10) 0.0121(9) 0.0128(10)

loop_
_atom_type_symbol
_atom_type_description
_atom_type_scat_dispersion_real
_atom_type_scat_dispersion_imag
_atom_type_scat_source
C C 0.0033 0.0016 'International Tables Vol C Tables 4.2.6.8 and 6.1.1.4'
H H 0.0000 0.0000 'International Tables Vol C Tables 4.2.6.8 and 6.1.1.4'
N N 0.0061 0.0033 'International Tables Vol C Tables 4.2.6.8 and 6.1.1.4'
S S 0.1246 0.1234 'International Tables Vol C Tables 4.2.6.8 and 6.1.1.4'
Cl Cl 0.1484 0.1585 'International Tables Vol C Tables 4.2.6.8 and 6.1.1.4'
Cd Cd -0.8075 1.2024 'International Tables Vol C Tables 4.2.6.8 and 6.1.1.4'

loop_
_geom_angle_atom_site_label_1
_geom_angle_atom_site_label_2
_geom_angle_atom_site_label_3
_geom_angle_site_symmetry_1
_geom_angle_site_symmetry_3
_geom_angle
_geom_angle_publ_flag
N3 Cd1 N1 2_575 . 90.77(7) yes
N3 Cd1 N2 2_575 . 96.76(7) yes
N1 Cd1 N2 . . 69.92(7) yes
N3 Cd1 Cl1 2_575 2_565 96.36(6) yes
N1 Cd1 Cl1 . 2_565 164.01(5) yes
N2 Cd1 Cl1 . 2_565 94.97(5) yes
N3 Cd1 S1 2_575 . 92.03(6) yes
N1 Cd1 S1 . . 93.69(5) yes
N2 Cd1 S1 . . 161.41(5) yes
Cl1 Cd1 S1 2_565 . 100.31(2) yes
N3 Cd1 Cl1 2_575 . 175.34(6) yes
N1 Cd1 Cl1 . . 89.18(5) yes
N2 Cd1 Cl1 . . 87.60(5) yes
Cl1 Cd1 Cl1 2_565 . 84.858(19) yes
S1 Cd1 Cl1 . . 83.32(2) yes
Cd1 Cl1 Cd1 2_565 . 95.142(19) yes
C11 S1 Cd1 . . 102.74(9) yes
C2 N1 C1 . . 118.4(2) ?
C2 N1 Cd1 . . 124.12(16) ?
C1 N1 Cd1 . . 117.34(15) ?
C7 N2 C6 . . 118.5(2) ?
C7 N2 Cd1 . . 124.02(17) ?
C6 N2 Cd1 . . 116.96(15) ?
C11 N3 Cd1 . 2_575 154.0(2) yes
N1 C1 C5 . . 120.7(2) ?
N1 C1 C6 . . 117.1(2) ?
C5 C1 C6 . . 122.2(2) ?
N1 C2 C3 . . 123.3(3) ?
N1 C2 H2 . . 118.3 ?
C3 C2 H2 . . 118.3 ?
C4 C3 C2 . . 118.3(2) ?
C4 C3 H3 . . 120.8 ?
C2 C3 H3 . . 120.8 ?
C3 C4 C5 . . 119.2(2) ?
C3 C4 H4 . . 120.4 ?
C5 C4 H4 . . 120.4 ?
C4 C5 C1 . . 120.0(2) ?
C4 C5 H5 . . 120.0 ?
C1 C5 H5 . . 120.0 ?
N2 C6 C10 . . 121.0(2) ?
N2 C6 C1 . . 116.7(2) ?
C10 C6 C1 . . 122.2(2) ?
N2 C7 C8 . . 123.1(3) ?
N2 C7 H7 . . 118.4 ?
C8 C7 H7 . . 118.4 ?
C7 C8 C9 . . 118.7(3) ?
C7 C8 H8 . . 120.7 ?
C9 C8 H8 . . 120.7 ?
C8 C9 C10 . . 119.2(3) ?
C8 C9 H9 . . 120.4 ?
C10 C9 H9 . . 120.4 ?
C9 C10 C6 . . 119.4(3) ?
C9 C10 H10 . . 120.3 ?
C6 C10 H10 . . 120.3 ?
N3 C11 S1 . . 178.0(2) yes

loop_
_geom_bond_atom_site_label_1
_geom_bond_atom_site_label_2
_geom_bond_site_symmetry_2
_geom_bond_distance
_geom_bond_publ_flag
Cd1 N3 2_575 2.319(2) yes
Cd1 N1 . 2.3576(19) yes
Cd1 N2 . 2.3592(19) yes
Cd1 Cl1 2_565 2.5519(6) yes
Cd1 S1 . 2.6807(7) yes
Cd1 Cl1 . 2.7498(6) yes
S1 C11 . 1.651(2) yes
N1 C2 . 1.337(3) ?
N1 C1 . 1.338(3) ?
N2 C7 . 1.336(3) ?
N2 C6 . 1.345(3) ?
N3 C11 . 1.150(3) yes
N3 Cd1 2_575 2.319(2) ?
C1 C5 . 1.388(3) ?
C1 C6 . 1.490(3) ?
C2 C3 . 1.374(4) ?
C2 H2 . 0.9300 ?
C3 C4 . 1.363(4) ?
C3 H3 . 0.9300 ?
C4 C5 . 1.370(4) ?
C4 H4 . 0.9300 ?
C5 H5 . 0.9300 ?
C6 C10 . 1.388(3) ?
C7 C8 . 1.368(4) ?
C7 H7 . 0.9300 ?
C8 C9 . 1.370(4) ?
C8 H8 . 0.9300 ?
C9 C10 . 1.375(4) ?
C9 H9 . 0.9300 ?
C10 H10 . 0.9300 ?

loop_
_geom_hbond_atom_site_label_D
_geom_hbond_atom_site_label_H
_geom_hbond_atom_site_label_A
_geom_hbond_site_symmetry_A
_geom_hbond_distance_DH
_geom_hbond_distance_HA
_geom_hbond_distance_DA
_geom_hbond_angle_DHA
C5 H5 S1 1_556 0.93 2.90 3.785(3) 158.3

loop_
_geom_torsion_atom_site_label_1
_geom_torsion_atom_site_label_2
_geom_torsion_atom_site_label_3
_geom_torsion_atom_site_label_4
_geom_torsion_site_symmetry_1
_geom_torsion_site_symmetry_4
_geom_torsion
N1 Cd1 Cl1 Cd1 . 2_565 165.14(5)
N2 Cd1 Cl1 Cd1 . 2_565 95.21(5)
Cl1 Cd1 Cl1 Cd1 2_565 2_565 0.0
S1 Cd1 Cl1 Cd1 . 2_565 -101.04(2)
N3 Cd1 S1 C11 2_575 . 19.90(10)
N1 Cd1 S1 C11 . . -71.00(10)
N2 Cd1 S1 C11 . . -98.47(17)
Cl1 Cd1 S1 C11 2_565 . 116.75(8)
Cl1 Cd1 S1 C11 . . -159.74(8)
N3 Cd1 N1 C2 2_575 . -76.3(2)
N2 Cd1 N1 C2 . . -173.3(2)
Cl1 Cd1 N1 C2 2_565 . 166.96(16)
S1 Cd1 N1 C2 . . 15.7(2)
Cl1 Cd1 N1 C2 . . 99.0(2)
N3 Cd1 N1 C1 2_575 . 108.05(17)
N2 Cd1 N1 C1 . . 11.13(15)
Cl1 Cd1 N1 C1 2_565 . -8.7(3)
S1 Cd1 N1 C1 . . -159.86(16)
Cl1 Cd1 N1 C1 . . -76.61(16)
N3 Cd1 N2 C7 2_575 . 87.6(2)
N1 Cd1 N2 C7 . . 175.9(2)
Cl1 Cd1 N2 C7 2_565 . -9.48(19)
S1 Cd1 N2 C7 . . -154.77(15)
Cl1 Cd1 N2 C7 . . -94.10(19)
N3 Cd1 N2 C6 2_575 . -100.87(17)
N1 Cd1 N2 C6 . . -12.53(16)
Cl1 Cd1 N2 C6 2_565 . 162.10(16)
S1 Cd1 N2 C6 . . 16.8(3)
Cl1 Cd1 N2 C6 . . 77.48(16)
C2 N1 C1 C5 . . -2.3(3)
Cd1 N1 C1 C5 . . 173.52(18)
C2 N1 C1 C6 . . 175.2(2)
Cd1 N1 C1 C6 . . -8.9(3)
C1 N1 C2 C3 . . 0.6(4)
Cd1 N1 C2 C3 . . -175.0(2)
N1 C2 C3 C4 . . 1.4(4)
C2 C3 C4 C5 . . -1.6(4)
C3 C4 C5 C1 . . -0.1(4)
N1 C1 C5 C4 . . 2.1(4)
C6 C1 C5 C4 . . -175.3(2)
C7 N2 C6 C10 . . 2.0(3)
Cd1 N2 C6 C10 . . -170.08(18)
C7 N2 C6 C1 . . -175.1(2)
Cd1 N2 C6 C1 . . 12.8(3)
N1 C1 C6 N2 . . -2.6(3)
C5 C1 C6 N2 . . 174.9(2)
N1 C1 C6 C10 . . -179.7(2)
C5 C1 C6 C10 . . -2.2(4)
C6 N2 C7 C8 . . -0.4(4)
Cd1 N2 C7 C8 . . 171.1(2)
N2 C7 C8 C9 . . -1.4(4)
C7 C8 C9 C10 . . 1.6(5)
C8 C9 C10 C6 . . 0.0(4)
N2 C6 C10 C9 . . -1.8(4)
C1 C6 C10 C9 . . 175.2(2)
